data_6000026
loop_
_publ_author_name
'Sch\"afer, G.'
'Borrmann, H.'
'Kniep, R.'

_publ_section_title
;
 Synthesis and crystal structure of NH4[(Zn1-xCox)BP2O8] (0 <= x <= 0.14),
 a metallo-borophosphate analogue of the zeolite gismondine
;
_journal_name_full 'Microporous and Mesoporous Materials'
_journal_page_first 161
_journal_page_last 167
_journal_paper_doi 10.1016/S1387-1811(00)00283-3
_journal_volume 41
_journal_year 2000
_chemical_formula_sum 'B Co0.12 H4 N O8 P2 Zn0.88'
_space_group_IT_number 2
_space_group_name_Hall '-P 1'
_space_group_name_H-M_alt 'P -1'
_symmetry_space_group_name_Hall '-P 1'
_symmetry_space_group_name_H-M 'P -1'
_cell_angle_alpha 118.9940(9)
_cell_angle_beta 101.6597(9)
_cell_angle_gamma 103.4308(14)
_cell_formula_units_Z 2
_cell_length_a 7.4319(11)
_cell_length_b 7.5997(5)
_cell_length_c 7.8402(2)
_cell_volume 350.01(6)
_cod_depositor_comments
;
 Changing the _atom_site_occupancy data item value from '?' to '1'
 for all fully occupied atom sites.

 Antanas Vaitkus,
 2017-02-09
;
_cod_database_code 6000026

loop_
_symmetry_equiv_pos_as_xyz
x,y,z
-x,-y,-z

loop_
_atom_site_label
_atom_site_fract_x
_atom_site_fract_y
_atom_site_fract_z
_atom_site_adp_type
_atom_site_U_iso_or_equiv
_atom_site_occupancy
_atom_site_disorder_assembly
_atom_site_disorder_group
Zn1 0.30563(9) 0.20424(10) 0.75852(9) Uani 0.01224(18) 0.88 A 1
Co1 0.30563(9) 0.20424(10) 0.75852(9) Uani 0.01224(18) 0.12 A 2
B1 0.2004(8) 0.4237(9) 0.4293(9) Uani 0.0120(11) 1 . .
P1 0.04687(18) -0.2814(2) 0.4122(2) Uani 0.0108(3) 1 . .
P2 0.53379(18) 0.6141(2) 0.7755(2) Uani 0.0105(3) 1 . .
O1 0.3376(5) 0.5976(5) 0.6397(5) Uani 0.0131(7) 1 . .
O2 0.5795(5) 0.8001(6) 0.9976(5) Uani 0.0158(8) 1 . .
O3 0.0907(5) -0.4912(5) 0.3305(5) Uani 0.0128(7) 1 . .
O4 0.7015(5) 0.6930(5) 0.7090(5) Uani 0.0135(7) 1 . .
O5 0.2358(5) -0.0830(5) 0.5155(5) Uani 0.0154(8) 1 . .
O6 -0.0523(5) -0.2511(5) 0.5761(5) Uani 0.0139(7) 1 . .
O7 0.5185(5) 0.4007(5) 0.7486(6) Uani 0.0161(8) 1 . .
O8 -0.0962(5) -0.3183(6) 0.2192(6) Uani 0.0163(8) 1 . .
N1 0.2304(8) 0.8394(9) 1.0923(8) Uani 0.0317(13) 1 . .
H1 0.261(7) 0.815(8) 1.185(6) Uiso 0.038 1 . .
H2 0.124(5) 0.743(7) 0.992(6) Uiso 0.038 1 . .
H3 0.325(6) 0.847(8) 1.045(7) Uiso 0.038 1 . .
H4 0.220(7) 0.963(6) 1.146(7) Uiso 0.038 1 . .

loop_
_atom_site_aniso_label
_atom_site_aniso_U_11
_atom_site_aniso_U_22
_atom_site_aniso_U_33
_atom_site_aniso_U_23
_atom_site_aniso_U_13
_atom_site_aniso_U_12
Zn1 0.0124(3) 0.0124(3) 0.0116(3) 0.0069(3) 0.0035(3) 0.0048(2)
Co1 0.0124(3) 0.0124(3) 0.0116(3) 0.0069(3) 0.0035(3) 0.0048(2)
B1 0.011(3) 0.015(3) 0.015(3) 0.010(2) 0.008(3) 0.008(2)
P1 0.0107(6) 0.0110(6) 0.0119(7) 0.0069(6) 0.0046(6) 0.0046(5)
P2 0.0094(6) 0.0118(6) 0.0105(7) 0.0062(5) 0.0038(5) 0.0043(5)
O1 0.0100(17) 0.0135(17) 0.0115(19) 0.0060(15) -0.0006(15) 0.0038(14)
O2 0.0196(19) 0.0196(19) 0.0100(19) 0.0081(16) 0.0054(16) 0.0106(16)
O3 0.0144(17) 0.0129(17) 0.0098(18) 0.0052(15) 0.0028(15) 0.0069(15)
O4 0.0144(18) 0.0115(17) 0.018(2) 0.0079(16) 0.0105(16) 0.0073(15)
O5 0.0164(18) 0.0111(17) 0.017(2) 0.0058(16) 0.0101(16) 0.0035(15)
O6 0.0141(17) 0.0119(17) 0.016(2) 0.0077(16) 0.0081(16) 0.0038(15)
O7 0.0140(18) 0.0138(18) 0.023(2) 0.0117(17) 0.0079(17) 0.0053(15)
O8 0.0179(19) 0.0224(19) 0.016(2) 0.0136(17) 0.0060(17) 0.0124(16)
